data_1505224
loop_
_publ_author_name
'Huang, Huarong'
'She, Zhigang'
'Lin, Yongcheng'
'Vrijmoed, L. L. P.'
'Lin, Wenhan'

_publ_section_title
;
 Cyclic peptides from an endophytic fungus obtained from a mangrove leaf
 (Kandelia candel).
;
_journal_issue 11
_journal_name_full 'Journal of natural products'
_journal_page_first 1696
_journal_page_last 1699
_journal_paper_doi 10.1021/np0605891
_journal_volume 70
_journal_year 2007
_chemical_formula_sum 'C30 H49 N5 O9'
_chemical_formula_weight 623.74
_space_group_IT_number 4
_symmetry_cell_setting monoclinic
_symmetry_space_group_name_Hall 'P 2yb'
_symmetry_space_group_name_H-M 'P 1 21 1'
_atom_sites_solution_hydrogens geom
_atom_sites_solution_primary direct
_atom_sites_solution_secondary difmap
_audit_creation_method SHELXL-97
_cell_angle_alpha 90.00
_cell_angle_beta 103.606(7)
_cell_angle_gamma 90.00
_cell_formula_units_Z 2
_cell_length_a 7.089(3)
_cell_length_b 28.710(14)
_cell_length_c 8.770(4)
_cell_measurement_reflns_used 984
_cell_measurement_temperature 293(2)
_cell_measurement_theta_max 23.90
_cell_measurement_theta_min 2.78
_cell_volume 1734.8(14)
_computing_cell_refinement 'SAINT-Plus (Bruker, 1999)'
_computing_data_collection 'SMART (Bruker, 1999)'
_computing_data_reduction 'SAINT-Plus (Bruker, 1999)'
_computing_molecular_graphics SHELXTL
_computing_publication_material SHELXTL
_computing_structure_refinement SHELXTL
_computing_structure_solution 'SHELXTL (Bruker, 1999)'
_diffrn_ambient_temperature 293(2)
_diffrn_measured_fraction_theta_full 0.995
_diffrn_measured_fraction_theta_max 0.995
_diffrn_measurement_device_type 'CCD area detector'
_diffrn_measurement_method 'phi and omega scans'
_diffrn_radiation_monochromator graphite
_diffrn_radiation_source 'fine-focus sealed tube'
_diffrn_radiation_type MoK\a
_diffrn_radiation_wavelength 0.71073
_diffrn_reflns_av_R_equivalents 0.0459
_diffrn_reflns_av_sigmaI/netI 0.0420
_diffrn_reflns_limit_h_max 8
_diffrn_reflns_limit_h_min -9
_diffrn_reflns_limit_k_max 35
_diffrn_reflns_limit_k_min -36
_diffrn_reflns_limit_l_max 11
_diffrn_reflns_limit_l_min -11
_diffrn_reflns_number 15068
_diffrn_reflns_theta_full 27.09
_diffrn_reflns_theta_max 27.09
_diffrn_reflns_theta_min 2.39
_exptl_absorpt_coefficient_mu 0.088
_exptl_absorpt_correction_T_max 0.9886
_exptl_absorpt_correction_T_min 0.9588
_exptl_absorpt_correction_type multi-scan
_exptl_absorpt_process_details 'SADABS (Sheldrick, 1996)'
_exptl_crystal_colour colorless
_exptl_crystal_density_diffrn 1.194
_exptl_crystal_density_method 'not measured'
_exptl_crystal_description plate
_exptl_crystal_F_000 672
_exptl_crystal_size_max 0.48
_exptl_crystal_size_mid 0.32
_exptl_crystal_size_min 0.13
_refine_diff_density_max 0.345
_refine_diff_density_min -0.264
_refine_diff_density_rms 0.052
_refine_ls_abs_structure_details 'Flack H D (1983), Acta Cryst. A39, 876-881'
_refine_ls_abs_structure_Flack -10(10)
_refine_ls_extinction_method none
_refine_ls_goodness_of_fit_ref 1.052
_refine_ls_hydrogen_treatment constr
_refine_ls_matrix_type full
_refine_ls_number_parameters 429
_refine_ls_number_reflns 3863
_refine_ls_number_restraints 174
_refine_ls_restrained_S_all 1.050
_refine_ls_R_factor_all 0.1023
_refine_ls_R_factor_gt 0.0702
_refine_ls_shift/su_max 0.000
_refine_ls_shift/su_mean 0.000
_refine_ls_structure_factor_coef Fsqd
_refine_ls_weighting_details 'calc w=1/[\s^2^(Fo^2^)+(0.0609P)^2^+2.1568P] where P=(Fo^2^+2Fc^2^)/3'
_refine_ls_weighting_scheme calc
_refine_ls_wR_factor_gt 0.1643
_refine_ls_wR_factor_ref 0.1825
_reflns_number_gt 2796
_reflns_number_total 3863
_reflns_threshold_expression >2sigma(I)
_cod_data_source_file np0605891si20070703_110631.cif
_cod_data_source_block 1962B_(2)
_cod_depositor_comments
;
The following automatic conversions were performed:

'_symmetry_cell_setting' value 'Monoclinic' changed to 'monoclinic'
according to /home/saulius/struct/CIF-dictionaries/cif_core.dic
dictionary named 'cif_core.dic' version 2.4.1 from 2010-06-29.

Automatic conversion script
Id: cif_fix_values 1715 2011-07-08 13:25:40Z adriana 
;
_cod_original_cell_volume 1734.9(14)
_cod_original_sg_symbol_H-M P2(1)
_cod_database_code 1505224

loop_
_symmetry_equiv_pos_as_xyz
'x, y, z'
'-x, y+1/2, -z'

loop_
_atom_site_label
_atom_site_type_symbol
_atom_site_fract_x
_atom_site_fract_y
_atom_site_fract_z
_atom_site_U_iso_or_equiv
_atom_site_adp_type
_atom_site_occupancy
_atom_site_symmetry_multiplicity
_atom_site_calc_flag
_atom_site_refinement_flags
_atom_site_disorder_assembly
_atom_site_disorder_group
C1 C 0.6055(7) 0.2008(2) -0.2681(6) 0.0379(12) Uani 1 1 d . B .
C2 C 0.7563(8) 0.2391(2) -0.2615(6) 0.0367(12) Uani 1 1 d . . .
H2 H 0.6852 0.2687 -0.2727 0.044 Uiso 1 1 calc R . .
C3 C 0.8553(10) 0.2366(2) -0.3985(7) 0.0509(16) Uani 1 1 d . . .
H3A H 0.9356 0.2089 -0.3878 0.061 Uiso 1 1 calc R . .
H3B H 0.7570 0.2341 -0.4960 0.061 Uiso 1 1 calc R . .
C4 C 0.9779(9) 0.2783(2) -0.4056(7) 0.0484(15) Uani 1 1 d . . .
C5 C 0.8966(12) 0.3201(3) -0.4629(10) 0.078(2) Uani 1 1 d . . .
H5 H 0.7628 0.3218 -0.5008 0.093 Uiso 1 1 calc R . .
C6 C 1.0055(16) 0.3593(3) -0.4662(12) 0.094(3) Uani 1 1 d . . .
H6 H 0.9458 0.3870 -0.5066 0.113 Uiso 1 1 calc R . .
C7 C 1.1977(15) 0.3576(4) -0.4112(12) 0.093(3) Uani 1 1 d . . .
H7 H 1.2727 0.3839 -0.4170 0.112 Uiso 1 1 calc R . .
C8 C 1.2817(14) 0.3188(4) -0.3486(15) 0.104(4) Uani 1 1 d . . .
H8 H 1.4146 0.3184 -0.3049 0.124 Uiso 1 1 calc R . .
C9 C 1.1744(11) 0.2788(3) -0.3472(12) 0.084(3) Uani 1 1 d . . .
H9 H 1.2371 0.2516 -0.3057 0.100 Uiso 1 1 calc R . .
C10 C 0.8986(8) 0.2755(2) -0.0088(6) 0.0382(12) Uani 1 1 d . . .
C11 C 1.0624(8) 0.2736(2) 0.1389(7) 0.0431(13) Uani 1 1 d . . .
H11 H 1.0214 0.2911 0.2214 0.052 Uiso 1 1 calc R . .
C12 C 1.2480(11) 0.2969(3) 0.1096(9) 0.068(2) Uani 1 1 d . . .
H12 H 1.2943 0.2778 0.0333 0.081 Uiso 1 1 calc R . .
C13 C 1.2015(16) 0.3449(3) 0.0387(14) 0.113(4) Uani 1 1 d . . .
H13A H 1.1620 0.3649 0.1133 0.169 Uiso 1 1 calc R . .
H13B H 1.0983 0.3426 -0.0541 0.169 Uiso 1 1 calc R . .
H13C H 1.3146 0.3576 0.0119 0.169 Uiso 1 1 calc R . .
C14 C 1.4076(14) 0.3001(4) 0.2535(12) 0.110(4) Uani 1 1 d . . .
H14A H 1.3717 0.3216 0.3258 0.165 Uiso 1 1 calc R . .
H14B H 1.5235 0.3110 0.2262 0.165 Uiso 1 1 calc R . .
H14C H 1.4308 0.2700 0.3015 0.165 Uiso 1 1 calc R . .
C15 C 0.9751(7) 0.1993(2) 0.2350(6) 0.0344(12) Uani 1 1 d . . .
C16 C 1.0533(7) 0.1548(2) 0.3154(6) 0.0407(13) Uani 1 1 d . . .
H16A H 1.1329 0.1395 0.2541 0.049 Uiso 1 1 calc R . .
H16B H 1.1362 0.1622 0.4172 0.049 Uiso 1 1 calc R . .
C17 C 0.8865(8) 0.1095(2) 0.4763(6) 0.0367(12) Uani 1 1 d . . .
C18 C 0.7262(8) 0.0756(2) 0.4840(6) 0.0403(13) Uani 1 1 d . B .
H18 H 0.6258 0.0914 0.5250 0.048 Uiso 1 1 calc R . .
C19 C 0.8031(11) 0.0341(2) 0.5862(8) 0.0588(18) Uani 1 1 d . . .
H19A H 0.8752 0.0453 0.6875 0.071 Uiso 1 1 calc R . .
H19B H 0.8932 0.0173 0.5386 0.071 Uiso 1 1 calc R . .
C20 C 0.6485(16) 0.0006(3) 0.6117(9) 0.083(3) Uani 1 1 d . . .
H20 H 0.5737 -0.0095 0.5083 0.100 Uiso 1 1 calc R . .
C21 C 0.509(2) 0.0215(4) 0.6971(14) 0.124(5) Uani 1 1 d . . .
H21A H 0.5791 0.0320 0.7987 0.185 Uiso 1 1 calc R . .
H21B H 0.4155 -0.0015 0.7091 0.185 Uiso 1 1 calc R . .
H21C H 0.4441 0.0475 0.6384 0.185 Uiso 1 1 calc R . .
C22 C 0.746(2) -0.0424(4) 0.6980(14) 0.133(5) Uani 1 1 d . . .
H22A H 0.8390 -0.0545 0.6446 0.199 Uiso 1 1 calc R . .
H22B H 0.6495 -0.0657 0.7003 0.199 Uiso 1 1 calc R . .
H22C H 0.8104 -0.0341 0.8034 0.199 Uiso 1 1 calc R . .
C23 C 0.4497(8) 0.0603(2) 0.2721(7) 0.0446(14) Uani 1 1 d . B .
C24 C 0.3952(9) 0.0467(2) 0.0990(7) 0.0491(14) Uani 1 1 d U . .
H24 H 0.5038 0.0306 0.0704 0.059 Uiso 1 1 calc R A 1
C25 C 0.2185(11) 0.0155(3) 0.0691(10) 0.0704(17) Uani 0.556(17) 1 d PDU B 1
H25A H 0.1645 0.0131 -0.0430 0.084 Uiso 0.556(17) 1 calc PR B 1
H25B H 0.1206 0.0293 0.1161 0.084 Uiso 0.556(17) 1 calc PR B 1
C26 C 0.270(3) -0.0332(5) 0.138(2) 0.077(3) Uani 0.556(17) 1 d PDU B 1
H26A H 0.3444 -0.0291 0.2461 0.093 Uiso 0.556(17) 1 calc PR B 1
C27 C 0.104(3) -0.0620(8) 0.143(3) 0.100(4) Uani 0.556(17) 1 d PU B 1
H27A H 0.1481 -0.0918 0.1863 0.151 Uiso 0.556(17) 1 calc PR B 1
H27B H 0.0255 -0.0660 0.0385 0.151 Uiso 0.556(17) 1 calc PR B 1
H27C H 0.0290 -0.0472 0.2070 0.151 Uiso 0.556(17) 1 calc PR B 1
C28 C 0.391(3) -0.0649(8) 0.055(3) 0.111(5) Uani 0.556(17) 1 d PU B 1
H28A H 0.4175 -0.0939 0.1104 0.166 Uiso 0.556(17) 1 calc PR B 1
H28B H 0.5113 -0.0498 0.0529 0.166 Uiso 0.556(17) 1 calc PR B 1
H28C H 0.3198 -0.0708 -0.0509 0.166 Uiso 0.556(17) 1 calc PR B 1
C29 C 0.4876(7) 0.1160(2) -0.0265(6) 0.0349(12) Uani 1 1 d . . .
C30 C 0.4125(7) 0.1584(2) -0.1198(6) 0.0397(13) Uani 1 1 d . B .
H30A H 0.3424 0.1490 -0.2239 0.048 Uiso 1 1 calc R . .
H30B H 0.3216 0.1742 -0.0703 0.048 Uiso 1 1 calc R . .
C25' C 0.2185(11) 0.0155(3) 0.0691(10) 0.0704(17) Uani 0.444(17) 1 d PDU B 2
H25C H 0.2026 0.0026 -0.0353 0.084 Uiso 0.444(17) 1 calc PR B 2
H25D H 0.1068 0.0353 0.0667 0.084 Uiso 0.444(17) 1 calc PR B 2
C26' C 0.208(3) -0.0250(7) 0.180(3) 0.078(3) Uani 0.444(17) 1 d PDU B 2
H26B H 0.2662 -0.0151 0.2877 0.093 Uiso 0.444(17) 1 calc PR B 2
C27' C 0.002(4) -0.0414(9) 0.171(3) 0.090(5) Uani 0.444(17) 1 d PU B 2
H27D H 0.0051 -0.0671 0.2420 0.134 Uiso 0.444(17) 1 calc PR B 2
H27E H -0.0564 -0.0512 0.0663 0.134 Uiso 0.444(17) 1 calc PR B 2
H27F H -0.0717 -0.0164 0.2006 0.134 Uiso 0.444(17) 1 calc PR B 2
C28' C 0.336(4) -0.0562(10) 0.132(4) 0.101(5) Uani 0.444(17) 1 d PU B 2
H28D H 0.3464 -0.0842 0.1927 0.151 Uiso 0.444(17) 1 calc PR B 2
H28E H 0.4622 -0.0420 0.1471 0.151 Uiso 0.444(17) 1 calc PR B 2
H28F H 0.2882 -0.0635 0.0227 0.151 Uiso 0.444(17) 1 calc PR B 2
N1 N 0.5642(6) 0.19078(17) -0.1341(5) 0.0388(11) Uani 1 1 d . . .
H1C H 0.6302 0.2040 -0.0506 0.047 Uiso 1 1 calc R B .
N5 N 0.3513(6) 0.08950(17) 0.0104(5) 0.0386(11) Uani 1 1 d . B .
H5A H 0.2321 0.0981 -0.0195 0.046 Uiso 1 1 calc R . .
N4 N 0.9062(6) 0.12315(18) 0.3365(5) 0.0384(11) Uani 1 1 d . . .
H4A H 0.8265 0.1124 0.2545 0.046 Uiso 1 1 calc R . .
N3 N 1.1081(7) 0.22685(17) 0.1949(5) 0.0390(11) Uani 1 1 d . . .
H3C H 1.2236 0.2164 0.2027 0.047 Uiso 1 1 calc R . .
N2 N 0.8938(7) 0.24096(17) -0.1114(5) 0.0366(10) Uani 1 1 d . . .
H2A H 0.9766 0.2187 -0.0869 0.044 Uiso 1 1 calc R . .
O1 O 0.5230(7) 0.1829(2) -0.3902(5) 0.0650(14) Uani 1 1 d . . .
O7 O 0.6630(5) 0.10591(15) 0.0127(4) 0.0427(10) Uani 1 1 d . B .
O6 O 0.3401(6) 0.0705(2) 0.3504(6) 0.0656(14) Uani 1 1 d . . .
O5 O 0.6440(5) 0.05900(14) 0.3261(4) 0.0419(9) Uani 1 1 d . . .
O4 O 0.9911(6) 0.12408(17) 0.5993(4) 0.0533(11) Uani 1 1 d . . .
O3 O 0.8013(5) 0.20984(14) 0.2071(4) 0.0421(10) Uani 1 1 d . . .
O2 O 0.7858(8) 0.30765(17) -0.0331(6) 0.0685(14) Uani 1 1 d . . .
O1W O 0.4768(5) 0.17758(18) 0.2839(5) 0.0530(12) Uani 1 1 d . . .
H1B H 0.4799 0.1760 0.3811 0.080 Uiso 1 1 d R . .
H1A H 0.5895 0.1837 0.2712 0.080 Uiso 1 1 d R . .
O2W O 0.9816(5) 0.13490(16) 0.9041(4) 0.0471(11) Uani 1 1 d . . .
H2C H 0.9034 0.1179 0.9392 0.071 Uiso 1 1 d R . .
H2B H 0.9715 0.1287 0.8073 0.071 Uiso 1 1 d R . .

loop_
_atom_site_aniso_label
_atom_site_aniso_U_11
_atom_site_aniso_U_22
_atom_site_aniso_U_33
_atom_site_aniso_U_23
_atom_site_aniso_U_13
_atom_site_aniso_U_12
C1 0.034(3) 0.048(3) 0.031(3) 0.006(2) 0.005(2) -0.006(2)
C2 0.035(3) 0.043(3) 0.032(3) 0.001(2) 0.007(2) -0.006(2)
C3 0.061(4) 0.058(4) 0.037(3) -0.004(3) 0.017(3) -0.020(3)
C4 0.050(3) 0.055(4) 0.044(3) 0.008(3) 0.018(3) -0.010(3)
C5 0.060(5) 0.085(6) 0.082(5) 0.034(5) 0.004(4) -0.008(4)
C6 0.099(7) 0.067(6) 0.110(8) 0.037(5) 0.011(6) -0.015(5)
C7 0.093(7) 0.082(7) 0.111(8) 0.017(6) 0.038(6) -0.034(6)
C8 0.066(5) 0.087(7) 0.168(11) 0.015(7) 0.049(6) -0.016(5)
C9 0.049(4) 0.078(6) 0.135(8) 0.026(6) 0.043(5) 0.003(4)
C10 0.045(3) 0.035(3) 0.038(3) -0.001(2) 0.015(2) 0.001(3)
C11 0.038(3) 0.045(3) 0.045(3) -0.005(3) 0.006(2) -0.007(3)
C12 0.058(4) 0.064(5) 0.075(5) 0.001(4) 0.002(4) -0.029(4)
C13 0.116(8) 0.073(6) 0.133(9) 0.029(6) -0.004(7) -0.043(6)
C14 0.083(6) 0.109(8) 0.113(8) 0.003(6) -0.025(6) -0.043(6)
C15 0.031(3) 0.048(3) 0.025(2) -0.002(2) 0.0075(19) 0.000(2)
C16 0.024(2) 0.061(4) 0.035(3) 0.002(3) 0.004(2) -0.006(2)
C17 0.036(3) 0.043(3) 0.032(3) 0.003(2) 0.008(2) -0.002(2)
C18 0.044(3) 0.045(3) 0.030(3) 0.003(2) 0.006(2) -0.001(3)
C19 0.084(5) 0.045(4) 0.040(3) 0.007(3) 0.000(3) -0.006(3)
C20 0.140(8) 0.053(5) 0.047(4) 0.007(4) 0.002(5) -0.022(5)
C21 0.188(13) 0.098(8) 0.101(8) 0.019(7) 0.066(9) -0.045(8)
C22 0.213(15) 0.066(6) 0.099(8) 0.030(6) -0.003(8) -0.012(8)
C23 0.038(3) 0.042(3) 0.050(3) 0.017(3) 0.003(3) -0.010(3)
C24 0.049(3) 0.050(3) 0.043(3) 0.009(3) -0.001(2) -0.013(2)
C25 0.068(3) 0.067(3) 0.067(3) 0.012(3) -0.002(3) -0.024(3)
C26 0.081(5) 0.068(5) 0.080(5) 0.010(4) 0.015(4) -0.015(4)
C27 0.099(7) 0.089(7) 0.109(7) 0.016(6) 0.016(6) -0.023(6)
C28 0.125(8) 0.097(7) 0.115(9) -0.003(7) 0.039(7) 0.007(6)
C29 0.030(3) 0.045(3) 0.028(2) 0.002(2) 0.005(2) -0.005(2)
C30 0.024(2) 0.056(4) 0.037(3) 0.013(3) 0.004(2) -0.004(2)
C25' 0.068(3) 0.067(3) 0.067(3) 0.012(3) -0.002(3) -0.024(3)
C26' 0.078(5) 0.073(5) 0.079(5) 0.010(4) 0.014(4) -0.021(4)
C27' 0.092(7) 0.079(8) 0.099(8) 0.015(7) 0.026(7) -0.025(6)
C28' 0.106(7) 0.091(7) 0.108(8) 0.009(7) 0.030(6) -0.003(6)
N1 0.036(2) 0.050(3) 0.029(2) 0.008(2) 0.0051(18) -0.013(2)
N5 0.023(2) 0.052(3) 0.040(2) 0.011(2) 0.0054(17) -0.005(2)
N4 0.029(2) 0.056(3) 0.029(2) 0.004(2) 0.0030(16) -0.006(2)
N3 0.033(2) 0.047(3) 0.037(2) 0.003(2) 0.0072(19) -0.006(2)
N2 0.039(2) 0.039(3) 0.030(2) 0.003(2) 0.0051(18) -0.003(2)
O1 0.064(3) 0.095(4) 0.037(2) -0.007(2) 0.014(2) -0.041(3)
O7 0.0235(17) 0.059(3) 0.043(2) 0.0087(19) 0.0023(15) -0.0016(17)
O6 0.047(3) 0.092(4) 0.060(3) 0.014(3) 0.019(2) 0.004(3)
O5 0.038(2) 0.051(2) 0.034(2) 0.0032(18) 0.0020(16) -0.0054(18)
O4 0.056(3) 0.071(3) 0.0292(19) -0.001(2) 0.0026(18) -0.017(2)
O3 0.0252(18) 0.056(3) 0.048(2) 0.0079(19) 0.0141(16) -0.0013(17)
O2 0.072(3) 0.055(3) 0.068(3) -0.009(2) -0.004(3) 0.019(3)
O1W 0.031(2) 0.089(3) 0.040(2) -0.003(2) 0.0091(17) -0.013(2)
O2W 0.0302(19) 0.075(3) 0.036(2) 0.001(2) 0.0074(15) -0.002(2)

loop_
_atom_type_symbol
_atom_type_description
_atom_type_scat_dispersion_real
_atom_type_scat_dispersion_imag
_atom_type_scat_source
C C 0.0033 0.0000 'International Tables Vol C Tables 4.2.6.8 and 6.1.1.4'
H H 0.0000 0.0000 'International Tables Vol C Tables 4.2.6.8 and 6.1.1.4'
N N 0.0061 0.0000 'International Tables Vol C Tables 4.2.6.8 and 6.1.1.4'
O O 0.0106 0.0000 'International Tables Vol C Tables 4.2.6.8 and 6.1.1.4'

loop_
_geom_angle_atom_site_label_1
_geom_angle_atom_site_label_2
_geom_angle_atom_site_label_3
_geom_angle
O1 C1 N1 122.6(5)
O1 C1 C2 122.0(5)
N1 C1 C2 115.3(5)
N2 C2 C1 112.2(4)
N2 C2 C3 112.5(5)
C1 C2 C3 112.5(5)
N2 C2 H2 106.3
C1 C2 H2 106.3
C3 C2 H2 106.3
C4 C3 C2 112.1(5)
C4 C3 H3A 109.2
C2 C3 H3A 109.2
C4 C3 H3B 109.2
C2 C3 H3B 109.2
H3A C3 H3B 107.9
C9 C4 C5 115.6(7)
C9 C4 C3 123.1(7)
C5 C4 C3 121.2(6)
C6 C5 C4 122.4(8)
C6 C5 H5 118.8
C4 C5 H5 118.8
C7 C6 C5 119.7(9)
C7 C6 H6 120.2
C5 C6 H6 120.2
C8 C7 C6 120.1(8)
C8 C7 H7 119.9
C6 C7 H7 119.9
C7 C8 C9 120.7(9)
C7 C8 H8 119.6
C9 C8 H8 119.6
C4 C9 C8 121.4(9)
C4 C9 H9 119.3
C8 C9 H9 119.3
O2 C10 N2 122.6(5)
O2 C10 C11 121.2(5)
N2 C10 C11 116.2(5)
N3 C11 C10 112.9(5)
N3 C11 C12 109.1(5)
C10 C11 C12 110.5(5)
N3 C11 H11 108.1
C10 C11 H11 108.1
C12 C11 H11 108.1
C14 C12 C13 109.9(7)
C14 C12 C11 113.1(7)
C13 C12 C11 110.5(7)
C14 C12 H12 107.7
C13 C12 H12 107.7
C11 C12 H12 107.7
C12 C13 H13A 109.5
C12 C13 H13B 109.5
H13A C13 H13B 109.5
C12 C13 H13C 109.5
H13A C13 H13C 109.5
H13B C13 H13C 109.5
C12 C14 H14A 109.5
C12 C14 H14B 109.5
H14A C14 H14B 109.5
C12 C14 H14C 109.5
H14A C14 H14C 109.5
H14B C14 H14C 109.5
O3 C15 N3 122.2(5)
O3 C15 C16 122.9(5)
N3 C15 C16 114.9(4)
N4 C16 C15 113.7(4)
N4 C16 H16A 108.8
C15 C16 H16A 108.8
N4 C16 H16B 108.8
C15 C16 H16B 108.8
H16A C16 H16B 107.7
O4 C17 N4 122.6(5)
O4 C17 C18 119.0(5)
N4 C17 C18 118.4(5)
O5 C18 C17 107.8(4)
O5 C18 C19 108.3(5)
C17 C18 C19 111.4(5)
O5 C18 H18 109.8
C17 C18 H18 109.8
C19 C18 H18 109.8
C18 C19 C20 114.6(6)
C18 C19 H19A 108.6
C20 C19 H19A 108.6
C18 C19 H19B 108.6
C20 C19 H19B 108.6
H19A C19 H19B 107.6
C21 C20 C19 113.8(7)
C21 C20 C22 110.5(9)
C19 C20 C22 109.2(9)
C21 C20 H20 107.7
C19 C20 H20 107.7
C22 C20 H20 107.7
C20 C21 H21A 109.5
C20 C21 H21B 109.5
H21A C21 H21B 109.5
C20 C21 H21C 109.5
H21A C21 H21C 109.5
H21B C21 H21C 109.5
C20 C22 H22A 109.5
C20 C22 H22B 109.5
H22A C22 H22B 109.5
C20 C22 H22C 109.5
H22A C22 H22C 109.5
H22B C22 H22C 109.5
O6 C23 O5 123.9(6)
O6 C23 C24 126.2(6)
O5 C23 C24 109.9(5)
N5 C24 C25 110.1(5)
N5 C24 C23 106.8(5)
C25 C24 C23 109.3(5)
N5 C24 H24 110.2
C25 C24 H24 110.2
C23 C24 H24 110.2
C24 C25 C26 111.1(9)
C24 C25 H25A 109.4
C26 C25 H25A 109.4
C24 C25 H25B 109.4
C26 C25 H25B 109.4
H25A C25 H25B 108.0
C27 C26 C25 114.5(14)
C27 C26 C28 102.9(17)
C25 C26 C28 117.4(15)
C27 C26 H26A 107.2
C25 C26 H26A 107.2
C28 C26 H26A 107.2
C26 C27 H27A 109.5
C26 C27 H27B 109.5
H27A C27 H27B 109.5
C26 C27 H27C 109.5
H27A C27 H27C 109.5
H27B C27 H27C 109.5
C26 C28 H28A 109.5
C26 C28 H28B 109.5
H28A C28 H28B 109.5
C26 C28 H28C 109.5
H28A C28 H28C 109.5
H28B C28 H28C 109.5
O7 C29 N5 122.5(5)
O7 C29 C30 123.0(5)
N5 C29 C30 114.5(4)
N1 C30 C29 113.2(4)
N1 C30 H30A 108.9
C29 C30 H30A 108.9
N1 C30 H30B 108.9
C29 C30 H30B 108.9
H30A C30 H30B 107.7
C28' C26' C27' 118(2)
C28' C26' H26B 108.6
C27' C26' H26B 108.6
C26' C27' H27D 109.5
C26' C27' H27E 109.5
H27D C27' H27E 109.5
C26' C27' H27F 109.5
H27D C27' H27F 109.5
H27E C27' H27F 109.5
C26' C28' H28D 109.5
C26' C28' H28E 109.5
H28D C28' H28E 109.5
C26' C28' H28F 109.5
H28D C28' H28F 109.5
H28E C28' H28F 109.5
C1 N1 C30 123.1(5)
C1 N1 H1C 118.4
C30 N1 H1C 118.4
C29 N5 C24 122.7(5)
C29 N5 H5A 118.7
C24 N5 H5A 118.7
C17 N4 C16 123.2(5)
C17 N4 H4A 118.4
C16 N4 H4A 118.4
C15 N3 C11 121.6(5)
C15 N3 H3C 119.2
C11 N3 H3C 119.2
C10 N2 C2 123.2(5)
C10 N2 H2A 118.4
C2 N2 H2A 118.4
C23 O5 C18 118.3(5)
H1B O1W H1A 109.9
H2C O2W H2B 109.3

loop_
_geom_bond_atom_site_label_1
_geom_bond_atom_site_label_2
_geom_bond_distance
C1 O1 1.208(7)
C1 N1 1.308(7)
C1 C2 1.526(8)
C2 N2 1.442(7)
C2 C3 1.529(8)
C2 H2 0.9800
C3 C4 1.489(9)
C3 H3A 0.9700
C3 H3B 0.9700
C4 C9 1.367(9)
C4 C5 1.373(11)
C5 C6 1.370(12)
C5 H5 0.9300
C6 C7 1.335(13)
C6 H6 0.9300
C7 C8 1.322(14)
C7 H7 0.9300
C8 C9 1.378(12)
C8 H8 0.9300
C9 H9 0.9300
C10 O2 1.208(7)
C10 N2 1.333(7)
C10 C11 1.524(8)
C11 N3 1.439(8)
C11 C12 1.551(9)
C11 H11 0.9800
C12 C14 1.487(11)
C12 C13 1.515(12)
C12 H12 0.9800
C13 H13A 0.9600
C13 H13B 0.9600
C13 H13C 0.9600
C14 H14A 0.9600
C14 H14B 0.9600
C14 H14C 0.9600
C15 O3 1.236(6)
C15 N3 1.340(7)
C15 C16 1.501(8)
C16 N4 1.428(7)
C16 H16A 0.9700
C16 H16B 0.9700
C17 O4 1.229(6)
C17 N4 1.326(7)
C17 C18 1.510(8)
C18 O5 1.451(6)
C18 C19 1.514(9)
C18 H18 0.9800
C19 C20 1.514(11)
C19 H19A 0.9700
C19 H19B 0.9700
C20 C21 1.499(15)
C20 C22 1.525(13)
C20 H20 0.9800
C21 H21A 0.9600
C21 H21B 0.9600
C21 H21C 0.9600
C22 H22A 0.9600
C22 H22B 0.9600
C22 H22C 0.9600
C23 O6 1.188(8)
C23 O5 1.348(7)
C23 C24 1.526(9)
C24 N5 1.449(8)
C24 C25 1.511(9)
C24 H24 0.9800
C25 C26 1.532(14)
C25 H25A 0.9700
C25 H25B 0.9700
C26 C27 1.45(2)
C26 C28 1.55(3)
C26 H26A 0.9800
C27 H27A 0.9600
C27 H27B 0.9600
C27 H27C 0.9600
C28 H28A 0.9600
C28 H28B 0.9600
C28 H28C 0.9600
C29 O7 1.244(6)
C29 N5 1.328(7)
C29 C30 1.494(8)
C30 N1 1.448(7)
C30 H30A 0.9700
C30 H30B 0.9700
C26' C28' 1.41(3)
C26' C27' 1.52(3)
C26' H26B 0.9800
C27' H27D 0.9600
C27' H27E 0.9600
C27' H27F 0.9600
C28' H28D 0.9600
C28' H28E 0.9600
C28' H28F 0.9600
N1 H1C 0.8600
N5 H5A 0.8600
N4 H4A 0.8600
N3 H3C 0.8600
N2 H2A 0.8600
O1W H1B 0.8496
O1W H1A 0.8502
O2W H2C 0.8483
O2W H2B 0.8542

loop_
_geom_hbond_atom_site_label_D
_geom_hbond_atom_site_label_H
_geom_hbond_atom_site_label_A
_geom_hbond_distance_DH
_geom_hbond_distance_HA
_geom_hbond_distance_DA
_geom_hbond_angle_DHA
_geom_hbond_site_symmetry_A
N1 H1C O3 0.86 2.31 3.117(6) 157.3 .
N5 H5A O2W 0.86 2.04 2.879(6) 165.1 1_454
N4 H4A O7 0.86 2.17 2.996(6) 160.3 .
N3 H3C O1W 0.86 2.09 2.913(6) 159.9 1_655
N2 H2A O2W 0.86 2.41 3.105(7) 138.5 1_554
O1W H1B O1 0.85 1.97 2.804(6) 168.5 1_556
O1W H1A O3 0.85 1.88 2.708(5) 164.3 .
O2W H2C O7 0.85 1.99 2.777(5) 154.1 1_556
O2W H2B O4 0.85 1.87 2.708(6) 168.0 .

loop_
_geom_torsion_atom_site_label_1
_geom_torsion_atom_site_label_2
_geom_torsion_atom_site_label_3
_geom_torsion_atom_site_label_4
_geom_torsion
O1 C1 C2 N2 -154.2(6)
N1 C1 C2 N2 29.7(7)
O1 C1 C2 C3 -26.1(8)
N1 C1 C2 C3 157.8(5)
N2 C2 C3 C4 -61.4(7)
C1 C2 C3 C4 170.7(5)
C2 C3 C4 C9 98.6(8)
C2 C3 C4 C5 -77.0(8)
C9 C4 C5 C6 2.1(13)
C3 C4 C5 C6 177.9(8)
C4 C5 C6 C7 -0.5(16)
C5 C6 C7 C8 -2.5(18)
C6 C7 C8 C9 3.8(19)
C5 C4 C9 C8 -0.8(13)
C3 C4 C9 C8 -176.6(8)
C7 C8 C9 C4 -2.1(17)
O2 C10 C11 N3 146.7(6)
N2 C10 C11 N3 -36.4(7)
O2 C10 C11 C12 -90.8(7)
N2 C10 C11 C12 86.1(7)
N3 C11 C12 C14 -60.7(9)
C10 C11 C12 C14 174.6(7)
N3 C11 C12 C13 175.7(7)
C10 C11 C12 C13 51.0(9)
O3 C15 C16 N4 8.3(7)
N3 C15 C16 N4 -171.5(4)
O4 C17 C18 O5 -172.0(5)
N4 C17 C18 O5 9.4(7)
O4 C17 C18 C19 -53.3(7)
N4 C17 C18 C19 128.1(6)
O5 C18 C19 C20 -66.8(7)
C17 C18 C19 C20 174.8(6)
C18 C19 C20 C21 -63.2(10)
C18 C19 C20 C22 172.8(7)
O6 C23 C24 N5 78.2(8)
O5 C23 C24 N5 -101.9(6)
O6 C23 C24 C25 -40.9(9)
O5 C23 C24 C25 139.0(6)
N5 C24 C25 C26 170.0(10)
C23 C24 C25 C26 -73.0(12)
C24 C25 C26 C27 167.9(14)
C24 C25 C26 C28 -71.3(17)
O7 C29 C30 N1 -11.0(8)
N5 C29 C30 N1 169.5(5)
O1 C1 N1 C30 -1.8(9)
C2 C1 N1 C30 174.3(5)
C29 C30 N1 C1 115.3(6)
O7 C29 N5 C24 -0.1(8)
C30 C29 N5 C24 179.4(5)
C25 C24 N5 C29 -157.8(6)
C23 C24 N5 C29 83.7(7)
O4 C17 N4 C16 1.9(9)
C18 C17 N4 C16 -179.5(5)
C15 C16 N4 C17 -117.9(6)
O3 C15 N3 C11 9.8(8)
C16 C15 N3 C11 -170.4(5)
C10 C11 N3 C15 -59.2(7)
C12 C11 N3 C15 177.6(5)
O2 C10 N2 C2 1.1(9)
C11 C10 N2 C2 -175.8(5)
C1 C2 N2 C10 -109.7(6)
C3 C2 N2 C10 122.2(6)
O6 C23 O5 C18 -6.6(8)
C24 C23 O5 C18 173.6(5)
C17 C18 O5 C23 -130.1(5)
C19 C18 O5 C23 109.3(6)
